data_4082653
loop_
_publ_author_name
'Uhl, Werner'
'Appelt, Christian'
'Backs, Jana'
'Westenberg, Hauke'
'Wollschl\"ager, Agnes'
'Tannert, Jens'

_publ_section_title
;
 Al/P-Based Frustrated Lewis Pairs: Limitations of Their Synthesis by
 Hydroalumination and Formation of Dialkylaluminum Hydride Adducts
;
_journal_issue 5
_journal_name_full Organometallics
_journal_page_first 1212
_journal_paper_doi 10.1021/om4012246
_journal_volume 33
_journal_year 2014
_chemical_formula_sum 'C50 H49 Al2 P'
_chemical_formula_weight 734.82
_chemical_name_systematic
; 
 ? 
;
_space_group_IT_number 14
_symmetry_cell_setting monoclinic
_symmetry_space_group_name_Hall '-P 2ybc'
_symmetry_space_group_name_H-M 'P 1 21/c 1'
_atom_sites_solution_hydrogens geom
_atom_sites_solution_primary direct
_atom_sites_solution_secondary difmap
_audit_creation_method SHELXL-97
_cell_angle_alpha 90.00
_cell_angle_beta 113.1270(10)
_cell_angle_gamma 90.00
_cell_formula_units_Z 4
_cell_length_a 21.2253(10)
_cell_length_b 9.9253(5)
_cell_length_c 21.5593(11)
_cell_measurement_reflns_used 9299
_cell_measurement_temperature 153(2)
_cell_measurement_theta_max 27.90
_cell_measurement_theta_min 2.29
_cell_volume 4176.8(4)
_computing_cell_refinement 'Bruker SAINT'
_computing_data_collection 'Bruker APEX2'
_computing_data_reduction 'Bruker SAINT'
_computing_molecular_graphics 'Bruker SHELXTL'
_computing_publication_material 'Bruker SHELXTL'
_computing_structure_refinement 'SHELXL-97 (Sheldrick, 2008)'
_computing_structure_solution 'SHELXS-97 (Sheldrick, 2008)'
_diffrn_ambient_temperature 153(2)
_diffrn_measured_fraction_theta_full 0.994
_diffrn_measured_fraction_theta_max 0.994
_diffrn_measurement_device_type 'Photon 100 CMOS-detector'
_diffrn_measurement_method 'omega scans'
_diffrn_radiation_monochromator 'Venture Mo multilayer optic'
_diffrn_radiation_source microsource
_diffrn_radiation_type MoK\a
_diffrn_radiation_wavelength 0.71073
_diffrn_reflns_av_R_equivalents 0.0382
_diffrn_reflns_av_sigmaI/netI 0.0316
_diffrn_reflns_limit_h_max 27
_diffrn_reflns_limit_h_min -27
_diffrn_reflns_limit_k_max 13
_diffrn_reflns_limit_k_min -13
_diffrn_reflns_limit_l_max 28
_diffrn_reflns_limit_l_min -28
_diffrn_reflns_number 50549
_diffrn_reflns_theta_full 27.93
_diffrn_reflns_theta_max 27.93
_diffrn_reflns_theta_min 1.90
_exptl_absorpt_coefficient_mu 0.141
_exptl_absorpt_correction_T_max 0.9846
_exptl_absorpt_correction_T_min 0.9562
_exptl_absorpt_correction_type empirical
_exptl_absorpt_process_details SADABS
_exptl_crystal_colour colourless
_exptl_crystal_density_diffrn 1.169
_exptl_crystal_density_method 'not measured'
_exptl_crystal_description block
_exptl_crystal_F_000 1560
_exptl_crystal_size_max 0.32
_exptl_crystal_size_mid 0.28
_exptl_crystal_size_min 0.11
_refine_diff_density_max 1.149
_refine_diff_density_min -0.232
_refine_diff_density_rms 0.056
_refine_ls_extinction_method none
_refine_ls_goodness_of_fit_ref 1.039
_refine_ls_hydrogen_treatment mixed
_refine_ls_matrix_type full
_refine_ls_number_parameters 488
_refine_ls_number_reflns 9954
_refine_ls_number_restraints 0
_refine_ls_restrained_S_all 1.039
_refine_ls_R_factor_all 0.0680
_refine_ls_R_factor_gt 0.0489
_refine_ls_shift/su_max 0.001
_refine_ls_shift/su_mean 0.000
_refine_ls_structure_factor_coef Fsqd
_refine_ls_weighting_details 'calc w=1/[\s^2^(Fo^2^)+(0.0664P)^2^+1.9137P] where P=(Fo^2^+2Fc^2^)/3'
_refine_ls_weighting_scheme calc
_refine_ls_wR_factor_gt 0.1231
_refine_ls_wR_factor_ref 0.1346
_reflns_number_gt 7678
_reflns_number_total 9954
_reflns_threshold_expression >2sigma(I)
_cod_data_source_file compound5.cif
_cod_data_source_block sad
_cod_depositor_comments
;
The following automatic conversions were performed:

'_symmetry_cell_setting' value 'Monoclinic' changed to 'monoclinic'
according to
/usr/data/users/saulius/crontab/automatic-downloads/current/ACS/lib/dictionaries/cif_core.dic
dictionary named 'cif_core.dic' version 2.4.2 from 2011-04-26.

Automatic conversion script
Id: cif_fix_values 2281 2013-09-26 08:29:07Z andrius 
;
_cod_original_sg_symbol_H-M 'P2(1)/c  '
_cod_database_code 4082653

loop_
_symmetry_equiv_pos_as_xyz
'x, y, z'
'-x, y+1/2, -z+1/2'
'-x, -y, -z'
'x, -y-1/2, z-1/2'

loop_
_atom_site_label
_atom_site_type_symbol
_atom_site_fract_x
_atom_site_fract_y
_atom_site_fract_z
_atom_site_U_iso_or_equiv
_atom_site_adp_type
_atom_site_occupancy
_atom_site_symmetry_multiplicity
_atom_site_calc_flag
_atom_site_refinement_flags
C1 C 0.25510(8) 0.55344(18) 0.35146(8) 0.0249(3) Uani 1 1 d .
C2 C 0.28102(9) 0.67928(18) 0.36291(9) 0.0272(4) Uani 1 1 d .
H2 H 0.2969 0.7161 0.3305 0.033 Uiso 1 1 calc R
C31 C 0.28721(9) 0.76507(17) 0.42041(9) 0.0270(4) Uani 1 1 d .
C32 C 0.33590(10) 0.86809(19) 0.44123(9) 0.0318(4) Uani 1 1 d .
H32 H 0.3680 0.8779 0.4202 0.038 Uiso 1 1 calc R
C33 C 0.33838(11) 0.9560(2) 0.49180(10) 0.0374(4) Uani 1 1 d .
H33 H 0.3725 1.0256 0.5060 0.045 Uiso 1 1 calc R
C34 C 0.29214(12) 0.9443(2) 0.52193(10) 0.0410(5) Uani 1 1 d .
H34 H 0.2939 1.0059 0.5569 0.049 Uiso 1 1 calc R
C35 C 0.24302(11) 0.8435(2) 0.50156(10) 0.0373(4) Uani 1 1 d .
H35 H 0.2108 0.8351 0.5225 0.045 Uiso 1 1 calc R
C36 C 0.24040(9) 0.75513(19) 0.45119(9) 0.0309(4) Uani 1 1 d .
H36 H 0.2060 0.6860 0.4371 0.037 Uiso 1 1 calc R
P1 P 0.24654(2) 0.47269(5) 0.27333(2) 0.02461(11) Uani 1 1 d .
C41 C 0.29321(9) 0.57402(17) 0.23397(8) 0.0255(3) Uani 1 1 d .
C42 C 0.35904(9) 0.53387(18) 0.24045(9) 0.0273(4) Uani 1 1 d .
C421 C 0.39401(10) 0.4115(2) 0.27962(11) 0.0401(5) Uani 1 1 d .
H42A H 0.3709 0.3320 0.2564 0.048 Uiso 1 1 calc R
H42B H 0.3928 0.4144 0.3237 0.048 Uiso 1 1 calc R
H42C H 0.4408 0.4097 0.2839 0.048 Uiso 1 1 calc R
C43 C 0.39341(9) 0.60909(19) 0.20908(9) 0.0314(4) Uani 1 1 d .
H43 H 0.4380 0.5801 0.2130 0.038 Uiso 1 1 calc R
C44 C 0.36554(10) 0.72440(19) 0.17241(9) 0.0319(4) Uani 1 1 d .
C441 C 0.40292(11) 0.8032(2) 0.13806(11) 0.0446(5) Uani 1 1 d .
H44A H 0.3789 0.7960 0.0901 0.053 Uiso 1 1 calc R
H44B H 0.4484 0.7680 0.1510 0.053 Uiso 1 1 calc R
H44C H 0.4054 0.8962 0.1512 0.053 Uiso 1 1 calc R
C45 C 0.30170(10) 0.76473(19) 0.16857(9) 0.0313(4) Uani 1 1 d .
H45 H 0.2821 0.8457 0.1442 0.038 Uiso 1 1 calc R
C46 C 0.26466(9) 0.69335(18) 0.19835(9) 0.0283(4) Uani 1 1 d .
C461 C 0.19617(10) 0.7511(2) 0.19069(11) 0.0373(4) Uani 1 1 d .
H46A H 0.1960 0.8465 0.1834 0.045 Uiso 1 1 calc R
H46B H 0.1884 0.7338 0.2309 0.045 Uiso 1 1 calc R
H46C H 0.1606 0.7097 0.1529 0.045 Uiso 1 1 calc R
C51 C 0.15819(9) 0.46558(18) 0.20994(9) 0.0269(4) Uani 1 1 d .
C52 C 0.15058(10) 0.40654(19) 0.14766(9) 0.0331(4) Uani 1 1 d .
C521 C 0.20993(11) 0.3526(2) 0.13301(11) 0.0427(5) Uani 1 1 d .
H52A H 0.1927 0.3010 0.0921 0.051 Uiso 1 1 calc R
H52B H 0.2380 0.2962 0.1696 0.051 Uiso 1 1 calc R
H52C H 0.2368 0.4265 0.1281 0.051 Uiso 1 1 calc R
C53 C 0.08557(11) 0.3927(2) 0.09758(10) 0.0396(5) Uani 1 1 d .
H53 H 0.0810 0.3558 0.0549 0.048 Uiso 1 1 calc R
C54 C 0.02711(11) 0.4297(2) 0.10650(10) 0.0425(5) Uani 1 1 d .
C541 C -0.04331(12) 0.4031(3) 0.05324(12) 0.0606(7) Uani 1 1 d .
H54A H -0.0592 0.3168 0.0611 0.073 Uiso 1 1 calc R
H54B H -0.0413 0.4038 0.0095 0.073 Uiso 1 1 calc R
H54C H -0.0743 0.4719 0.0552 0.073 Uiso 1 1 calc R
C55 C 0.03548(10) 0.4880(2) 0.16768(10) 0.0381(4) Uani 1 1 d .
H55 H -0.0046 0.5161 0.1745 0.046 Uiso 1 1 calc R
C56 C 0.09920(9) 0.50758(19) 0.21956(9) 0.0300(4) Uani 1 1 d .
C561 C 0.09987(9) 0.5734(2) 0.28233(10) 0.0353(4) Uani 1 1 d .
H56A H 0.0544 0.6029 0.2751 0.042 Uiso 1 1 calc R
H56B H 0.1302 0.6496 0.2933 0.042 Uiso 1 1 calc R
H56C H 0.1154 0.5100 0.3189 0.042 Uiso 1 1 calc R
Al1 Al 0.25206(3) 0.43023(6) 0.42446(3) 0.02652(13) Uani 1 1 d .
C61 C 0.33929(9) 0.41621(19) 0.50315(9) 0.0306(4) Uani 1 1 d .
C62 C 0.40082(10) 0.4748(2) 0.50833(10) 0.0358(4) Uani 1 1 d .
H62 H 0.4005 0.5359 0.4737 0.043 Uiso 1 1 calc R
C63 C 0.46249(11) 0.4484(3) 0.56156(11) 0.0467(5) Uani 1 1 d .
H63 H 0.5038 0.4907 0.5633 0.056 Uiso 1 1 calc R
C64 C 0.46429(12) 0.3611(2) 0.61202(12) 0.0518(6) Uani 1 1 d .
H64 H 0.5070 0.3409 0.6485 0.062 Uiso 1 1 calc R
C65 C 0.40470(13) 0.3032(2) 0.60986(11) 0.0534(6) Uani 1 1 d .
H65 H 0.4055 0.2443 0.6455 0.064 Uiso 1 1 calc R
C66 C 0.34315(11) 0.3302(2) 0.55591(10) 0.0412(5) Uani 1 1 d .
H66 H 0.3020 0.2885 0.5549 0.049 Uiso 1 1 calc R
C71 C 0.17120(9) 0.40573(19) 0.44735(9) 0.0308(4) Uani 1 1 d .
C72 C 0.16669(11) 0.4767(2) 0.50141(10) 0.0376(4) Uani 1 1 d .
H72 H 0.2036 0.5355 0.5272 0.045 Uiso 1 1 calc R
C73 C 0.11065(12) 0.4653(2) 0.51922(12) 0.0451(5) Uani 1 1 d .
H73 H 0.1089 0.5170 0.5561 0.054 Uiso 1 1 calc R
C74 C 0.05800(11) 0.3800(2) 0.48396(12) 0.0457(5) Uani 1 1 d .
H74 H 0.0191 0.3723 0.4959 0.055 Uiso 1 1 calc R
C75 C 0.06091(11) 0.3054(2) 0.43135(12) 0.0434(5) Uani 1 1 d .
H75 H 0.0244 0.2444 0.4070 0.052 Uiso 1 1 calc R
C76 C 0.11687(10) 0.3187(2) 0.41351(10) 0.0361(4) Uani 1 1 d .
H76 H 0.1182 0.2662 0.3766 0.043 Uiso 1 1 calc R
Al2 Al 0.26035(3) 0.23009(6) 0.31276(3) 0.02925(13) Uani 1 1 d .
C81 C 0.34924(9) 0.14009(19) 0.33961(9) 0.0313(4) Uani 1 1 d .
C82 C 0.40525(10) 0.17021(19) 0.39931(10) 0.0333(4) Uani 1 1 d .
H82 H 0.4008 0.2398 0.4283 0.040 Uiso 1 1 calc R
C83 C 0.46721(10) 0.1022(2) 0.41787(11) 0.0390(4) Uani 1 1 d .
H83 H 0.5049 0.1251 0.4590 0.047 Uiso 1 1 calc R
C84 C 0.47428(11) 0.0019(2) 0.37690(12) 0.0464(5) Uani 1 1 d .
H84 H 0.5170 -0.0452 0.3896 0.056 Uiso 1 1 calc R
C85 C 0.42034(12) -0.0310(2) 0.31780(11) 0.0465(5) Uani 1 1 d .
H85 H 0.4253 -0.1011 0.2894 0.056 Uiso 1 1 calc R
C86 C 0.35859(11) 0.0377(2) 0.29949(10) 0.0395(5) Uani 1 1 d .
H86 H 0.3213 0.0141 0.2581 0.047 Uiso 1 1 calc R
C91 C 0.17893(9) 0.11537(19) 0.27166(10) 0.0320(4) Uani 1 1 d .
C92 C 0.17096(10) 0.0261(2) 0.31838(10) 0.0371(4) Uani 1 1 d .
H92 H 0.2037 0.0281 0.3642 0.045 Uiso 1 1 calc R
C93 C 0.11722(11) -0.0652(2) 0.30050(11) 0.0400(5) Uani 1 1 d .
H93 H 0.1134 -0.1255 0.3337 0.048 Uiso 1 1 calc R
C94 C 0.06928(10) -0.0693(2) 0.23499(11) 0.0402(5) Uani 1 1 d .
H94 H 0.0320 -0.1322 0.2224 0.048 Uiso 1 1 calc R
C95 C 0.07516(10) 0.0167(2) 0.18804(10) 0.0402(5) Uani 1 1 d .
H95 H 0.0417 0.0149 0.1425 0.048 Uiso 1 1 calc R
C96 C 0.12964(11) 0.1068(2) 0.20641(11) 0.0403(5) Uani 1 1 d .
H96 H 0.1333 0.1654 0.1726 0.048 Uiso 1 1 calc R
H1 H 0.2525(9) 0.283(2) 0.3808(10) 0.029(5) Uiso 1 1 d .

loop_
_atom_site_aniso_label
_atom_site_aniso_U_11
_atom_site_aniso_U_22
_atom_site_aniso_U_33
_atom_site_aniso_U_23
_atom_site_aniso_U_13
_atom_site_aniso_U_12
C1 0.0235(8) 0.0285(9) 0.0229(8) -0.0014(7) 0.0095(6) 0.0004(6)
C2 0.0295(9) 0.0286(9) 0.0248(8) -0.0009(7) 0.0120(7) -0.0002(7)
C31 0.0313(9) 0.0249(9) 0.0246(8) 0.0005(7) 0.0109(7) 0.0011(7)
C32 0.0338(9) 0.0320(10) 0.0297(9) -0.0008(8) 0.0126(8) -0.0026(8)
C33 0.0445(11) 0.0308(10) 0.0324(10) -0.0065(8) 0.0103(9) -0.0049(8)
C34 0.0540(13) 0.0376(11) 0.0306(10) -0.0088(8) 0.0156(9) 0.0033(9)
C35 0.0440(11) 0.0411(11) 0.0314(10) 0.0015(8) 0.0199(9) 0.0070(9)
C36 0.0343(9) 0.0298(9) 0.0300(9) 0.0010(7) 0.0141(8) -0.0004(7)
P1 0.0265(2) 0.0250(2) 0.0248(2) -0.00294(17) 0.01263(18) -0.00286(17)
C41 0.0293(8) 0.0250(8) 0.0243(8) -0.0030(7) 0.0128(7) -0.0047(7)
C42 0.0289(9) 0.0275(9) 0.0266(8) -0.0019(7) 0.0120(7) -0.0030(7)
C421 0.0280(9) 0.0421(12) 0.0526(12) 0.0129(10) 0.0184(9) 0.0039(8)
C43 0.0308(9) 0.0345(10) 0.0325(9) -0.0025(8) 0.0162(8) -0.0040(8)
C44 0.0381(10) 0.0319(10) 0.0284(9) -0.0030(7) 0.0161(8) -0.0101(8)
C441 0.0490(12) 0.0441(12) 0.0481(12) 0.0063(10) 0.0271(10) -0.0103(10)
C45 0.0403(10) 0.0267(9) 0.0277(9) 0.0005(7) 0.0144(8) -0.0017(8)
C46 0.0326(9) 0.0269(9) 0.0257(8) -0.0032(7) 0.0118(7) -0.0026(7)
C461 0.0391(10) 0.0295(10) 0.0468(11) 0.0056(8) 0.0205(9) 0.0037(8)
C51 0.0291(9) 0.0256(9) 0.0258(8) -0.0008(7) 0.0105(7) -0.0031(7)
C52 0.0414(10) 0.0307(10) 0.0292(9) -0.0014(7) 0.0161(8) -0.0051(8)
C521 0.0503(12) 0.0473(12) 0.0369(10) -0.0143(9) 0.0238(10) -0.0109(10)
C53 0.0477(12) 0.0395(11) 0.0268(9) -0.0034(8) 0.0094(9) -0.0053(9)
C54 0.0386(11) 0.0447(12) 0.0337(10) 0.0032(9) 0.0031(9) -0.0039(9)
C541 0.0439(13) 0.0771(18) 0.0444(13) -0.0033(12) -0.0004(11) -0.0048(12)
C55 0.0299(10) 0.0437(12) 0.0377(10) 0.0053(9) 0.0100(8) 0.0000(8)
C56 0.0290(9) 0.0305(9) 0.0297(9) 0.0041(7) 0.0107(7) -0.0012(7)
C561 0.0276(9) 0.0435(11) 0.0375(10) 0.0010(9) 0.0158(8) 0.0030(8)
Al1 0.0272(3) 0.0296(3) 0.0244(3) 0.0002(2) 0.0119(2) -0.0016(2)
C61 0.0332(9) 0.0298(9) 0.0287(9) -0.0050(7) 0.0119(7) 0.0041(7)
C62 0.0330(10) 0.0440(11) 0.0311(9) -0.0047(8) 0.0132(8) 0.0025(8)
C63 0.0308(10) 0.0607(15) 0.0444(12) -0.0134(11) 0.0103(9) 0.0050(10)
C64 0.0434(12) 0.0503(14) 0.0440(12) -0.0066(11) -0.0019(10) 0.0182(10)
C65 0.0670(16) 0.0438(13) 0.0373(11) 0.0088(10) 0.0074(11) 0.0100(11)
C66 0.0443(12) 0.0356(11) 0.0384(11) 0.0049(9) 0.0106(9) 0.0005(9)
C71 0.0307(9) 0.0324(10) 0.0313(9) 0.0070(8) 0.0145(7) 0.0021(7)
C72 0.0405(11) 0.0427(11) 0.0344(10) 0.0013(9) 0.0199(9) -0.0023(9)
C73 0.0523(13) 0.0483(13) 0.0479(12) 0.0069(10) 0.0339(11) 0.0084(10)
C74 0.0388(11) 0.0454(12) 0.0647(14) 0.0211(11) 0.0329(11) 0.0105(9)
C75 0.0336(10) 0.0389(11) 0.0567(13) 0.0130(10) 0.0167(10) -0.0017(8)
C76 0.0362(10) 0.0344(10) 0.0390(10) 0.0035(8) 0.0163(9) 0.0003(8)
Al2 0.0279(3) 0.0299(3) 0.0292(3) -0.0033(2) 0.0105(2) -0.0019(2)
C81 0.0307(9) 0.0277(9) 0.0357(9) 0.0012(8) 0.0134(8) -0.0013(7)
C82 0.0368(10) 0.0268(9) 0.0363(10) -0.0007(8) 0.0142(8) -0.0008(8)
C83 0.0332(10) 0.0382(11) 0.0410(11) 0.0017(9) 0.0096(9) -0.0006(8)
C84 0.0389(11) 0.0456(13) 0.0562(13) 0.0016(10) 0.0204(10) 0.0115(9)
C85 0.0498(13) 0.0445(12) 0.0470(12) -0.0090(10) 0.0210(11) 0.0086(10)
C86 0.0412(11) 0.0382(11) 0.0374(10) -0.0051(9) 0.0136(9) 0.0006(9)
C91 0.0300(9) 0.0297(9) 0.0357(10) -0.0049(8) 0.0123(8) 0.0000(7)
C92 0.0350(10) 0.0375(11) 0.0352(10) -0.0003(8) 0.0101(8) 0.0037(8)
C93 0.0422(11) 0.0367(11) 0.0442(11) 0.0031(9) 0.0201(9) -0.0004(9)
C94 0.0327(10) 0.0363(11) 0.0519(12) -0.0062(9) 0.0169(9) -0.0061(8)
C95 0.0342(10) 0.0400(11) 0.0379(11) -0.0012(9) 0.0050(9) -0.0062(8)
C96 0.0422(11) 0.0347(11) 0.0393(11) 0.0028(9) 0.0110(9) -0.0051(9)

loop_
_atom_type_symbol
_atom_type_description
_atom_type_scat_dispersion_real
_atom_type_scat_dispersion_imag
_atom_type_scat_source
C C 0.0033 0.0016 'International Tables Vol C Tables 4.2.6.8 and 6.1.1.4'
H H 0.0000 0.0000 'International Tables Vol C Tables 4.2.6.8 and 6.1.1.4'
Al Al 0.0645 0.0514 'International Tables Vol C Tables 4.2.6.8 and 6.1.1.4'
P P 0.1023 0.0942 'International Tables Vol C Tables 4.2.6.8 and 6.1.1.4'

loop_
_geom_angle_atom_site_label_1
_geom_angle_atom_site_label_2
_geom_angle_atom_site_label_3
_geom_angle
C2 C1 P1 117.74(13)
C2 C1 Al1 123.75(13)
P1 C1 Al1 115.87(9)
C1 C2 C31 125.96(16)
C1 C2 H2 117.0
C31 C2 H2 117.0
C32 C31 C36 118.24(16)
C32 C31 C2 120.39(16)
C36 C31 C2 121.05(16)
C33 C32 C31 120.66(18)
C33 C32 H32 119.7
C31 C32 H32 119.7
C34 C33 C32 120.38(19)
C34 C33 H33 119.8
C32 C33 H33 119.8
C33 C34 C35 119.83(18)
C33 C34 H34 120.1
C35 C34 H34 120.1
C36 C35 C34 120.06(18)
C36 C35 H35 120.0
C34 C35 H35 120.0
C35 C36 C31 120.81(18)
C35 C36 H36 119.6
C31 C36 H36 119.6
C1 P1 C41 108.21(8)
C1 P1 C51 114.17(8)
C41 P1 C51 104.80(8)
C1 P1 Al2 98.79(6)
C41 P1 Al2 131.57(6)
C51 P1 Al2 99.38(6)
C42 C41 C46 119.28(16)
C42 C41 P1 119.62(13)
C46 C41 P1 121.09(13)
C43 C42 C41 119.35(17)
C43 C42 C421 118.08(16)
C41 C42 C421 122.57(16)
C42 C421 H42A 109.5
C42 C421 H42B 109.5
H42A C421 H42B 109.5
C42 C421 H42C 109.5
H42A C421 H42C 109.5
H42B C421 H42C 109.5
C44 C43 C42 122.21(17)
C44 C43 H43 118.9
C42 C43 H43 118.9
C45 C44 C43 117.52(17)
C45 C44 C441 120.98(18)
C43 C44 C441 121.50(18)
C44 C441 H44A 109.5
C44 C441 H44B 109.5
H44A C441 H44B 109.5
C44 C441 H44C 109.5
H44A C441 H44C 109.5
H44B C441 H44C 109.5
C44 C45 C46 122.92(18)
C44 C45 H45 118.5
C46 C45 H45 118.5
C45 C46 C41 118.65(17)
C45 C46 C461 116.82(16)
C41 C46 C461 124.53(16)
C46 C461 H46A 109.5
C46 C461 H46B 109.5
H46A C461 H46B 109.5
C46 C461 H46C 109.5
H46A C461 H46C 109.5
H46B C461 H46C 109.5
C56 C51 C52 119.01(16)
C56 C51 P1 125.81(13)
C52 C51 P1 115.12(13)
C53 C52 C51 119.23(18)
C53 C52 C521 117.31(17)
C51 C52 C521 123.43(17)
C52 C521 H52A 109.5
C52 C521 H52B 109.5
H52A C521 H52B 109.5
C52 C521 H52C 109.5
H52A C521 H52C 109.5
H52B C521 H52C 109.5
C54 C53 C52 122.74(19)
C54 C53 H53 118.6
C52 C53 H53 118.6
C53 C54 C55 117.26(18)
C53 C54 C541 121.6(2)
C55 C54 C541 121.1(2)
C54 C541 H54A 109.5
C54 C541 H54B 109.5
H54A C541 H54B 109.5
C54 C541 H54C 109.5
H54A C541 H54C 109.5
H54B C541 H54C 109.5
C54 C55 C56 123.02(19)
C54 C55 H55 118.5
C56 C55 H55 118.5
C55 C56 C51 118.70(17)
C55 C56 C561 116.70(17)
C51 C56 C561 124.60(16)
C56 C561 H56A 109.5
C56 C561 H56B 109.5
H56A C561 H56B 109.5
C56 C561 H56C 109.5
H56A C561 H56C 109.5
H56B C561 H56C 109.5
C61 Al1 C71 113.07(8)
C61 Al1 C1 114.16(8)
C71 Al1 C1 124.52(7)
C61 Al1 H1 101.8(6)
C71 Al1 H1 102.8(6)
C1 Al1 H1 94.5(6)
C62 C61 C66 115.84(18)
C62 C61 Al1 125.14(15)
C66 C61 Al1 118.68(15)
C63 C62 C61 122.6(2)
C63 C62 H62 118.7
C61 C62 H62 118.7
C64 C63 C62 119.8(2)
C64 C63 H63 120.1
C62 C63 H63 120.1
C65 C64 C63 119.7(2)
C65 C64 H64 120.1
C63 C64 H64 120.1
C64 C65 C66 119.8(2)
C64 C65 H65 120.1
C66 C65 H65 120.1
C65 C66 C61 122.2(2)
C65 C66 H66 118.9
C61 C66 H66 118.9
C76 C71 C72 115.77(17)
C76 C71 Al1 124.44(15)
C72 C71 Al1 119.78(14)
C73 C72 C71 122.4(2)
C73 C72 H72 118.8
C71 C72 H72 118.8
C74 C73 C72 119.8(2)
C74 C73 H73 120.1
C72 C73 H73 120.1
C73 C74 C75 119.94(19)
C73 C74 H74 120.0
C75 C74 H74 120.0
C74 C75 C76 119.8(2)
C74 C75 H75 120.1
C76 C75 H75 120.1
C75 C76 C71 122.3(2)
C75 C76 H76 118.8
C71 C76 H76 118.8
C81 Al2 C91 116.31(8)
C81 Al2 P1 120.28(6)
C91 Al2 P1 115.73(6)
C81 Al2 H1 108.0(7)
C91 Al2 H1 102.2(7)
P1 Al2 H1 87.4(7)
C86 C81 C82 116.65(17)
C86 C81 Al2 120.21(14)
C82 C81 Al2 123.12(14)
C83 C82 C81 121.81(18)
C83 C82 H82 119.1
C81 C82 H82 119.1
C84 C83 C82 119.70(19)
C84 C83 H83 120.2
C82 C83 H83 120.2
C85 C84 C83 120.3(2)
C85 C84 H84 119.9
C83 C84 H84 119.9
C84 C85 C86 119.7(2)
C84 C85 H85 120.2
C86 C85 H85 120.2
C85 C86 C81 121.87(19)
C85 C86 H86 119.1
C81 C86 H86 119.1
C96 C91 C92 115.75(18)
C96 C91 Al2 132.21(15)
C92 C91 Al2 112.04(14)
C93 C92 C91 122.11(19)
C93 C92 H92 118.9
C91 C92 H92 118.9
C94 C93 C92 119.9(2)
C94 C93 H93 120.0
C92 C93 H93 120.0
C95 C94 C93 119.66(19)
C95 C94 H94 120.2
C93 C94 H94 120.2
C94 C95 C96 119.88(19)
C94 C95 H95 120.1
C96 C95 H95 120.1
C91 C96 C95 122.67(19)
C91 C96 H96 118.7
C95 C96 H96 118.7

loop_
_geom_bond_atom_site_label_1
_geom_bond_atom_site_label_2
_geom_bond_distance
C1 C2 1.348(2)
C1 P1 1.8089(17)
C1 Al1 2.0141(18)
C2 C31 1.467(2)
C2 H2 0.9600
C31 C32 1.397(3)
C31 C36 1.398(2)
C32 C33 1.381(3)
C32 H32 0.9600
C33 C34 1.378(3)
C33 H33 0.9600
C34 C35 1.386(3)
C34 H34 0.9600
C35 C36 1.380(3)
C35 H35 0.9600
C36 H36 0.9600
P1 C41 1.8366(17)
P1 C51 1.8374(18)
P1 Al2 2.5318(7)
C41 C42 1.406(2)
C41 C46 1.412(2)
C42 C43 1.391(2)
C42 C421 1.499(3)
C421 H42A 0.9599
C421 H42B 0.9599
C421 H42C 0.9599
C43 C44 1.385(3)
C43 H43 0.9600
C44 C45 1.384(3)
C44 C441 1.501(3)
C441 H44A 0.9599
C441 H44B 0.9599
C441 H44C 0.9599
C45 C46 1.389(3)
C45 H45 0.9600
C46 C461 1.510(3)
C461 H46A 0.9599
C461 H46B 0.9599
C461 H46C 0.9599
C51 C56 1.410(2)
C51 C52 1.415(2)
C52 C53 1.385(3)
C52 C521 1.512(3)
C521 H52A 0.9599
C521 H52B 0.9599
C521 H52C 0.9599
C53 C54 1.378(3)
C53 H53 0.9600
C54 C55 1.386(3)
C54 C541 1.508(3)
C541 H54A 0.9599
C541 H54B 0.9599
C541 H54C 0.9599
C55 C56 1.389(3)
C55 H55 0.9600
C56 C561 1.498(3)
C561 H56A 0.9599
C561 H56B 0.9599
C561 H56C 0.9599
Al1 C61 1.9642(19)
Al1 C71 1.9781(19)
Al1 H1 1.738(19)
C61 C62 1.393(3)
C61 C66 1.398(3)
C62 C63 1.385(3)
C62 H62 0.9600
C63 C64 1.380(3)
C63 H63 0.9600
C64 C65 1.373(4)
C64 H64 0.9600
C65 C66 1.392(3)
C65 H65 0.9600
C66 H66 0.9600
C71 C76 1.395(3)
C71 C72 1.397(3)
C72 C73 1.391(3)
C72 H72 0.9600
C73 C74 1.369(3)
C73 H73 0.9600
C74 C75 1.376(3)
C74 H74 0.9600
C75 C76 1.391(3)
C75 H75 0.9600
C76 H76 0.9600
Al2 C81 1.9583(19)
Al2 C91 1.9661(19)
Al2 H1 1.628(19)
C81 C86 1.399(3)
C81 C82 1.399(3)
C82 C83 1.390(3)
C82 H82 0.9600
C83 C84 1.378(3)
C83 H83 0.9600
C84 C85 1.377(3)
C84 H84 0.9600
C85 C86 1.390(3)
C85 H85 0.9600
C86 H86 0.9600
C91 C96 1.387(3)
C91 C92 1.401(3)
C92 C93 1.388(3)
C92 H92 0.9600
C93 C94 1.379(3)
C93 H93 0.9600
C94 C95 1.367(3)
C94 H94 0.9600
C95 C96 1.391(3)
C95 H95 0.9600
C96 H96 0.9600

loop_
_geom_torsion_atom_site_label_1
_geom_torsion_atom_site_label_2
_geom_torsion_atom_site_label_3
_geom_torsion_atom_site_label_4
_geom_torsion
P1 C1 C2 C31 175.15(14)
Al1 C1 C2 C31 -24.1(3)
C1 C2 C31 C32 155.92(18)
C1 C2 C31 C36 -30.7(3)
C36 C31 C32 C33 1.2(3)
C2 C31 C32 C33 174.81(17)
C31 C32 C33 C34 -0.8(3)
C32 C33 C34 C35 0.3(3)
C33 C34 C35 C36 -0.1(3)
C34 C35 C36 C31 0.5(3)
C32 C31 C36 C35 -1.0(3)
C2 C31 C36 C35 -174.58(17)
C2 C1 P1 C41 11.54(16)
Al1 C1 P1 C41 -150.76(9)
C2 C1 P1 C51 -104.72(14)
Al1 C1 P1 C51 92.98(10)
C2 C1 P1 Al2 150.80(13)
Al1 C1 P1 Al2 -11.50(9)
C1 P1 C41 C42 100.20(14)
C51 P1 C41 C42 -137.60(14)
Al2 P1 C41 C42 -20.24(18)
C1 P1 C41 C46 -78.52(15)
C51 P1 C41 C46 43.67(16)
Al2 P1 C41 C46 161.04(11)
C46 C41 C42 C43 -2.9(3)
P1 C41 C42 C43 178.36(13)
C46 C41 C42 C421 177.65(17)
P1 C41 C42 C421 -1.1(2)
C41 C42 C43 C44 1.2(3)
C421 C42 C43 C44 -179.30(18)
C42 C43 C44 C45 0.9(3)
C42 C43 C44 C441 -179.10(18)
C43 C44 C45 C46 -1.4(3)
C441 C44 C45 C46 178.60(18)
C44 C45 C46 C41 -0.2(3)
C44 C45 C46 C461 179.10(17)
C42 C41 C46 C45 2.4(2)
P1 C41 C46 C45 -178.86(13)
C42 C41 C46 C461 -176.86(17)
P1 C41 C46 C461 1.9(2)
C1 P1 C51 C56 -4.84(19)
C41 P1 C51 C56 -123.06(16)
Al2 P1 C51 C56 99.27(16)
C1 P1 C51 C52 178.13(13)
C41 P1 C51 C52 59.91(15)
Al2 P1 C51 C52 -77.76(14)
C56 C51 C52 C53 0.6(3)
P1 C51 C52 C53 177.85(15)
C56 C51 C52 C521 -177.32(18)
P1 C51 C52 C521 -0.1(2)
C51 C52 C53 C54 -2.4(3)
C521 C52 C53 C54 175.6(2)
C52 C53 C54 C55 2.7(3)
C52 C53 C54 C541 -174.9(2)
C53 C54 C55 C56 -1.2(3)
C541 C54 C55 C56 176.4(2)
C54 C55 C56 C51 -0.5(3)
C54 C55 C56 C561 179.28(19)
C52 C51 C56 C55 0.8(3)
P1 C51 C56 C55 -176.16(14)
C52 C51 C56 C561 -178.95(18)
P1 C51 C56 C561 4.1(3)
C2 C1 Al1 C61 -48.93(17)
P1 C1 Al1 C61 112.19(10)
C2 C1 Al1 C71 97.14(16)
P1 C1 Al1 C71 -101.74(11)
C71 Al1 C61 C62 -155.28(16)
C1 Al1 C61 C62 -5.27(19)
C71 Al1 C61 C66 31.72(18)
C1 Al1 C61 C66 -178.27(14)
C66 C61 C62 C63 1.1(3)
Al1 C61 C62 C63 -172.03(16)
C61 C62 C63 C64 -0.1(3)
C62 C63 C64 C65 -1.4(3)
C63 C64 C65 C66 1.7(4)
C64 C65 C66 C61 -0.5(3)
C62 C61 C66 C65 -0.9(3)
Al1 C61 C66 C65 172.79(17)
C61 Al1 C71 C76 -130.35(16)
C1 Al1 C71 C76 83.27(18)
C61 Al1 C71 C72 48.50(17)
C1 Al1 C71 C72 -97.89(16)
C76 C71 C72 C73 -2.1(3)
Al1 C71 C72 C73 178.95(16)
C71 C72 C73 C74 1.3(3)
C72 C73 C74 C75 0.4(3)
C73 C74 C75 C76 -1.1(3)
C74 C75 C76 C71 0.2(3)
C72 C71 C76 C75 1.4(3)
Al1 C71 C76 C75 -179.72(15)
C1 P1 Al2 C81 -97.89(9)
C41 P1 Al2 C81 26.14(11)
C51 P1 Al2 C81 145.66(9)
C1 P1 Al2 C91 113.78(8)
C41 P1 Al2 C91 -122.19(10)
C51 P1 Al2 C91 -2.67(9)
C91 Al2 C81 C86 38.11(19)
P1 Al2 C81 C86 -110.04(15)
C91 Al2 C81 C82 -140.00(15)
P1 Al2 C81 C82 71.85(17)
C86 C81 C82 C83 0.2(3)
Al2 C81 C82 C83 178.35(15)
C81 C82 C83 C84 -0.2(3)
C82 C83 C84 C85 0.0(3)
C83 C84 C85 C86 0.1(4)
C84 C85 C86 C81 -0.2(3)
C82 C81 C86 C85 0.0(3)
Al2 C81 C86 C85 -178.23(17)
C81 Al2 C91 C96 -110.2(2)
P1 Al2 C91 C96 39.4(2)
C81 Al2 C91 C92 69.34(16)
P1 Al2 C91 C92 -141.04(12)
C96 C91 C92 C93 0.1(3)
Al2 C91 C92 C93 -179.54(16)
C91 C92 C93 C94 -0.5(3)
C92 C93 C94 C95 0.1(3)
C93 C94 C95 C96 0.5(3)
C92 C91 C96 C95 0.6(3)
Al2 C91 C96 C95 -179.85(17)
C94 C95 C96 C91 -1.0(3)
